data_7002957
loop_
_publ_author_name
'Veltz\'e, Sune'
'Egdal, Rune Kirk'
'Johansson, Frank B.'
'Bond, Andrew D.'
'McKenzie, Christine J.'

_publ_section_title
;
 Coordinative flexibility in an acyclic bis(sulfonamide) ligand
;
_journal_issue 47
_journal_name_full 'Dalton Transactions'
_journal_page_first 10495
_journal_page_last 10504
_journal_paper_doi 10.1039/b912617a
_journal_year 2009
_chemical_formula_moiety
;
70 % : (C32 H34 N6 O7 S2 V 2+), (Cl O4 -)2, (C H4 O)2, H2 O
30 % : (C31 H32 N6 O7 S2 V 2+), (Cl O4 -)2, (C H4 O)2, 2(H2 O)
;
_chemical_formula_sum 'C33.7 H44 Cl2 N6 O18.3 S2 V'
_chemical_formula_weight 1011.93
_space_group_IT_number 14
_symmetry_cell_setting monoclinic
_symmetry_space_group_name_Hall '-P 2yn'
_symmetry_space_group_name_H-M 'P 1 21/n 1'
_atom_sites_solution_hydrogens geom
_atom_sites_solution_primary direct
_atom_sites_solution_secondary difmap
_cell_angle_alpha 90.00
_cell_angle_beta 119.576(3)
_cell_angle_gamma 90.00
_cell_formula_units_Z 4
_cell_length_a 13.9275(11)
_cell_length_b 25.6124(17)
_cell_length_c 14.0430(10)
_cell_measurement_reflns_used 9832
_cell_measurement_temperature 180(2)
_cell_measurement_theta_max 22.25
_cell_measurement_theta_min 2.30
_cell_volume 4356.7(6)
_computing_cell_refinement 'SAINT v.7.06a (Bruker, 2003)'
_computing_data_collection 'APEX2 v.1.0-22 (Bruker-Nonius, 2004)'
_computing_data_reduction 'SAINT v.7.06a'
_computing_molecular_graphics 'SHELXTL v.6.10'
_computing_publication_material 'SHELXTL v.6.10'
_computing_structure_refinement 'SHELXTL v.6.10'
_computing_structure_solution 'SHELXTL v.6.10 (Sheldrick, 2000)'
_diffrn_ambient_temperature 180(2)
_diffrn_measured_fraction_theta_full 0.997
_diffrn_measured_fraction_theta_max 0.997
_diffrn_measurement_device_type 'Bruker-Nonius X8APEX-II CCD'
_diffrn_measurement_method 'thin-slice \w and \f scans'
_diffrn_radiation_monochromator graphite
_diffrn_radiation_source 'fine-focus sealed tube'
_diffrn_radiation_type MoK\a
_diffrn_radiation_wavelength 0.71073
_diffrn_reflns_av_R_equivalents 0.0683
_diffrn_reflns_av_sigmaI/netI 0.0540
_diffrn_reflns_limit_h_max 17
_diffrn_reflns_limit_h_min -17
_diffrn_reflns_limit_k_max 31
_diffrn_reflns_limit_k_min -32
_diffrn_reflns_limit_l_max 17
_diffrn_reflns_limit_l_min -17
_diffrn_reflns_number 86785
_diffrn_reflns_theta_full 26.37
_diffrn_reflns_theta_max 26.37
_diffrn_reflns_theta_min 3.59
_diffrn_standards_number 0
_exptl_absorpt_coefficient_mu 0.528
_exptl_absorpt_correction_T_max 0.939
_exptl_absorpt_correction_T_min 0.872
_exptl_absorpt_correction_type multi-scan
_exptl_absorpt_process_details 'SADABS (Sheldrick, 2003)'
_exptl_crystal_colour purple
_exptl_crystal_density_diffrn 1.543
_exptl_crystal_density_method 'not measured'
_exptl_crystal_description block
_exptl_crystal_F_000 2094
_exptl_crystal_size_max 0.15
_exptl_crystal_size_mid 0.12
_exptl_crystal_size_min 0.12
_refine_diff_density_max 0.894
_refine_diff_density_min -0.504
_refine_diff_density_rms 0.073
_refine_ls_extinction_method none
_refine_ls_goodness_of_fit_ref 1.071
_refine_ls_hydrogen_treatment constr
_refine_ls_matrix_type full
_refine_ls_number_parameters 613
_refine_ls_number_reflns 8891
_refine_ls_number_restraints 30
_refine_ls_restrained_S_all 1.081
_refine_ls_R_factor_all 0.0857
_refine_ls_R_factor_gt 0.0500
_refine_ls_shift/su_max 0.001
_refine_ls_shift/su_mean 0.000
_refine_ls_structure_factor_coef Fsqd
_refine_ls_weighting_details 'calc w=1/[\s^2^(Fo^2^)+(0.0692P)^2^+3.3202P] where P=(Fo^2^+2Fc^2^)/3'
_refine_ls_weighting_scheme calc
_refine_ls_wR_factor_gt 0.1295
_refine_ls_wR_factor_ref 0.1441
_reflns_number_gt 6006
_reflns_number_total 8891
_reflns_threshold_expression I>2\s(I)
_cod_data_source_file b912617a.txt
_cod_data_source_block 1
_cod_original_sg_symbol_H-M 'P 21/n'
_cod_original_formula_sum 'C33.70 H44 Cl2 N6 O18.30 S2 V'
_cod_database_code 7002957

loop_
_symmetry_equiv_pos_as_xyz
'x, y, z'
'-x+1/2, y+1/2, -z+1/2'
'-x, -y, -z'
'x-1/2, -y-1/2, z-1/2'

loop_
_atom_site_label
_atom_site_type_symbol
_atom_site_fract_x
_atom_site_fract_y
_atom_site_fract_z
_atom_site_U_iso_or_equiv
_atom_site_adp_type
_atom_site_occupancy
_atom_site_symmetry_multiplicity
_atom_site_calc_flag
_atom_site_refinement_flags
_atom_site_disorder_assembly
_atom_site_disorder_group
V1 V 0.90988(4) 0.097661(19) 0.31361(4) 0.02229(15) Uani 1 1 d . . .
S1 S 0.73549(7) 0.08617(3) 0.51108(7) 0.0274(2) Uani 1 1 d . . .
S2 S 0.87051(7) 0.23022(3) 0.31595(7) 0.0302(2) Uani 1 1 d . . .
O1 O 0.80206(17) 0.12486(8) 0.34996(16) 0.0243(5) Uani 1 1 d . . .
O2 O 0.91172(19) 0.03633(8) 0.32901(18) 0.0323(5) Uani 1 1 d . . .
O11 O 0.7026(2) 0.08987(9) 0.59257(19) 0.0368(6) Uani 1 1 d . . .
O12 O 0.80940(19) 0.04539(9) 0.5198(2) 0.0357(6) Uani 1 1 d . . .
O21 O 0.7721(2) 0.22048(9) 0.21466(19) 0.0368(6) Uani 1 1 d . . .
O22 O 0.9154(2) 0.28180(8) 0.3363(2) 0.0424(6) Uani 1 1 d . . .
N1 N 0.6224(2) 0.07802(10) 0.3940(2) 0.0278(6) Uani 1 1 d . . .
N2 N 0.4889(2) -0.01121(11) 0.3044(2) 0.0286(6) Uani 1 1 d . . .
H2A H 0.4754 0.0126 0.3413 0.034 Uiso 1 1 calc R . .
N3 N 0.4252(2) 0.06061(11) 0.4069(2) 0.0323(7) Uani 1 1 d . . .
N4 N 0.9658(2) 0.18698(9) 0.3197(2) 0.0234(6) Uani 1 1 d . . .
N5 N 1.0228(2) 0.10054(10) 0.2544(2) 0.0279(6) Uani 1 1 d . A .
N6 N 1.0340(2) 0.11157(9) 0.4783(2) 0.0226(6) Uani 1 1 d . A .
C1 C 0.8154(2) 0.15950(12) 0.4249(2) 0.0243(7) Uani 1 1 d . . .
C2 C 0.7895(3) 0.14839(12) 0.5078(3) 0.0277(7) Uani 1 1 d . . .
C3 C 0.8014(3) 0.18558(14) 0.5844(3) 0.0396(9) Uani 1 1 d . . .
H3A H 0.7808 0.1770 0.6378 0.047 Uiso 1 1 calc R A .
C4 C 0.8426(4) 0.23518(15) 0.5853(3) 0.0472(10) Uani 1 1 d . . .
C5 C 0.8685(3) 0.24696(13) 0.5052(3) 0.0393(9) Uani 1 1 d . . .
H5A H 0.8961 0.2806 0.5036 0.047 Uiso 1 1 calc R A .
C6 C 0.8546(3) 0.21017(12) 0.4264(3) 0.0270(7) Uani 1 1 d . . .
C7 C 0.8529(5) 0.27559(19) 0.6681(4) 0.0804(17) Uani 1 1 d . . .
H7A H 0.8422 0.3105 0.6358 0.121 Uiso 1 1 calc R A .
H7B H 0.9264 0.2734 0.7329 0.121 Uiso 1 1 calc R . .
H7C H 0.7966 0.2692 0.6894 0.121 Uiso 1 1 calc R . .
C8 C 0.6268(3) 0.04972(13) 0.3053(3) 0.0340(8) Uani 1 1 d . . .
H8A H 0.7051 0.0433 0.3270 0.041 Uiso 1 1 calc R . .
H8B H 0.5948 0.0721 0.2392 0.041 Uiso 1 1 calc R . .
C9 C 0.5662(3) -0.00182(13) 0.2767(2) 0.0279(7) Uani 1 1 d . . .
C10 C 0.5872(3) -0.03908(15) 0.2193(3) 0.0416(9) Uani 1 1 d . . .
H10A H 0.6418 -0.0329 0.1988 0.050 Uiso 1 1 calc R . .
C11 C 0.5292(4) -0.08554(16) 0.1912(3) 0.0492(10) Uani 1 1 d . . .
H11A H 0.5437 -0.1115 0.1516 0.059 Uiso 1 1 calc R . .
C12 C 0.4503(4) -0.09370(16) 0.2211(3) 0.0498(10) Uani 1 1 d . . .
H12A H 0.4096 -0.1254 0.2024 0.060 Uiso 1 1 calc R . .
C13 C 0.4309(3) -0.05604(14) 0.2775(3) 0.0383(9) Uani 1 1 d . . .
H13A H 0.3762 -0.0613 0.2982 0.046 Uiso 1 1 calc R . .
C14 C 0.5363(3) 0.11881(13) 0.3650(3) 0.0354(8) Uani 1 1 d . . .
H14A H 0.4895 0.1202 0.2843 0.042 Uiso 1 1 calc R . .
H14B H 0.5728 0.1532 0.3897 0.042 Uiso 1 1 calc R . .
C15 C 0.4641(3) 0.10937(13) 0.4148(3) 0.0337(8) Uani 1 1 d . . .
C16 C 0.4357(3) 0.14907(15) 0.4622(4) 0.0485(10) Uani 1 1 d . . .
H16A H 0.4651 0.1831 0.4681 0.058 Uiso 1 1 calc R . .
C17 C 0.3638(3) 0.13872(17) 0.5010(4) 0.0535(11) Uani 1 1 d . . .
H17A H 0.3425 0.1658 0.5330 0.064 Uiso 1 1 calc R . .
C18 C 0.3235(3) 0.08913(17) 0.4932(3) 0.0458(10) Uani 1 1 d . . .
H18A H 0.2743 0.0811 0.5197 0.055 Uiso 1 1 calc R . .
C19 C 0.3563(3) 0.05131(15) 0.4455(3) 0.0383(9) Uani 1 1 d . . .
H19A H 0.3286 0.0169 0.4398 0.046 Uiso 1 1 calc R . .
C20 C 0.9748(3) 0.19216(12) 0.2184(3) 0.0304(8) Uani 1 1 d . . .
H20A H 1.0151 0.2245 0.2215 0.036 Uiso 1 1 calc R A .
H20B H 0.9003 0.1938 0.1530 0.036 Uiso 1 1 calc R . .
C21 C 1.0360(3) 0.14545(13) 0.2116(3) 0.0316(8) Uani 1 1 d . A .
C22 C 1.1007(3) 0.14817(16) 0.1628(3) 0.0418(9) Uani 1 1 d . . .
H22A H 1.1097 0.1803 0.1343 0.050 Uiso 1 1 calc R A .
C23 C 1.1523(3) 0.10347(18) 0.1559(3) 0.0506(11) Uani 1 1 d . . .
H23A H 1.1965 0.1045 0.1217 0.061 Uiso 1 1 calc R . .
C24 C 1.1393(3) 0.05774(17) 0.1986(3) 0.0462(10) Uani 1 1 d . . .
H24A H 1.1743 0.0267 0.1942 0.055 Uiso 1 1 calc R A .
C25 C 1.0751(3) 0.05728(14) 0.2477(3) 0.0374(8) Uani 1 1 d . A .
H25A H 1.0671 0.0255 0.2780 0.045 Uiso 1 1 calc R . .
C26 C 1.0750(3) 0.19394(12) 0.4206(3) 0.0290(7) Uani 1 1 d . . .
H26A H 1.0813 0.2303 0.4472 0.035 Uiso 1 1 calc R A .
H26B H 1.1345 0.1881 0.4026 0.035 Uiso 1 1 calc R . .
C27 C 1.0898(2) 0.15689(11) 0.5096(3) 0.0251(7) Uani 1 1 d . A .
C28 C 1.1614(3) 0.16811(13) 0.6178(3) 0.0363(8) Uani 1 1 d . . .
H28A H 1.1996 0.2005 0.6375 0.044 Uiso 1 1 calc R A .
C29 C 1.1778(3) 0.13254(14) 0.6972(3) 0.0416(9) Uani 1 1 d . . .
H29A H 1.2275 0.1398 0.7722 0.050 Uiso 1 1 calc R . .
C30 C 1.1205(3) 0.08585(13) 0.6662(3) 0.0348(8) Uani 1 1 d . . .
H30A H 1.1298 0.0605 0.7194 0.042 Uiso 1 1 calc R A .
C31 C 1.0501(3) 0.07687(12) 0.5573(3) 0.0275(7) Uani 1 1 d . A .
H31A H 1.0109 0.0448 0.5363 0.033 Uiso 1 1 calc R . .
C100 C 0.6779(5) 0.1129(3) 0.1002(5) 0.0552(16) Uani 0.70 1 d P A 1
H103 H 0.6534 0.1353 0.0357 0.083 Uiso 0.70 1 calc PR A 1
H102 H 0.6565 0.1288 0.1505 0.083 Uiso 0.70 1 calc PR A 1
H101 H 0.6433 0.0785 0.0774 0.083 Uiso 0.70 1 calc PR A 1
O100 O 0.79736(18) 0.10730(9) 0.15512(17) 0.0331(5) Uani 0.70 1 d P A 1
H100 H 0.8021 0.0875 0.1090 0.040 Uiso 0.70 1 d PR A 1
O1W O 0.79736(18) 0.10730(9) 0.15512(17) 0.0331(5) Uani 0.30 1 d P A 2
H1W H 0.8021 0.0875 0.1090 0.050 Uiso 0.30 1 d PR A 2
H2W H 0.7332 0.1198 0.1327 0.050 Uiso 0.30 1 d PR A 2
O2W O 0.5945(10) 0.1469(4) 0.0860(9) 0.073(3) Uiso 0.30 1 d P B 2
H3W H 0.6270 0.1581 0.0523 0.109 Uiso 0.30 1 d PR B 2
H4W H 0.5270 0.1379 0.0551 0.109 Uiso 0.30 1 d PR B 2
Cl1 Cl 0.77949(8) 0.20977(3) 0.88687(7) 0.0381(2) Uani 1 1 d D . .
O1A O 0.7387(3) 0.25912(11) 0.8381(3) 0.0664(9) Uani 1 1 d D . .
O1B O 0.7589(3) 0.17326(12) 0.8028(3) 0.0823(11) Uani 1 1 d D . .
O1C O 0.7277(3) 0.19287(13) 0.9461(3) 0.0776(10) Uani 1 1 d D . .
O1D O 0.8954(3) 0.21372(17) 0.9580(3) 0.0976(13) Uani 1 1 d D . .
Cl2 Cl 0.66161(8) -0.07344(4) -0.01506(8) 0.0485(3) Uani 1 1 d D . .
O2A O 0.6413(10) -0.0757(4) -0.1224(6) 0.075(4) Uani 0.50 1 d PD C 1
O2B O 0.6271(9) -0.1174(3) 0.0174(7) 0.103(3) Uani 0.50 1 d PD C 1
O2C O 0.7695(6) -0.0610(5) 0.0582(7) 0.137(5) Uani 0.50 1 d PD C 1
O2D O 0.5899(11) -0.0319(4) -0.0140(8) 0.146(6) Uani 0.50 1 d PD C 1
O2E O 0.7349(9) -0.1181(3) 0.0185(7) 0.115(3) Uani 0.50 1 d PD C 2
O2F O 0.5585(5) -0.0860(6) -0.0340(7) 0.201(9) Uani 0.50 1 d PD C 2
O2G O 0.6612(10) -0.0507(4) -0.1064(7) 0.081(4) Uani 0.50 1 d PD C 2
O2H O 0.7148(9) -0.0383(4) 0.0732(7) 0.095(3) Uani 0.50 1 d PD C 2
O3W O 0.8328(3) 0.04577(12) 0.0312(2) 0.0620(8) Uani 1 1 d . . .
H5W H 0.8146 0.0151 0.0393 0.093 Uiso 1 1 d R . .
H6W H 0.8408 0.0548 -0.0228 0.093 Uiso 1 1 d R . .
O1S O 0.8590(3) 0.07342(11) 0.8587(2) 0.0616(8) Uani 1 1 d . . .
H1S H 0.8291 0.1034 0.8419 0.092 Uiso 1 1 d R . .
C1S C 0.9612(4) 0.0773(2) 0.8621(4) 0.0707(14) Uani 1 1 d . . .
H1S1 H 1.0007 0.1082 0.9043 0.106 Uiso 1 1 calc R . .
H1S2 H 0.9491 0.0803 0.7873 0.106 Uiso 1 1 calc R . .
H1S3 H 1.0053 0.0460 0.8969 0.106 Uiso 1 1 calc R . .
O2S O 0.0665(5) 0.2418(2) 0.9262(5) 0.161(2) Uani 1 1 d . . .
H2S H 0.0130 0.2332 0.9359 0.241 Uiso 1 1 d R . .
C2S C 0.0974(8) 0.2107(4) 0.8581(9) 0.169(4) Uani 1 1 d . . .
H2S1 H 0.1390 0.2325 0.8337 0.254 Uiso 1 1 calc R . .
H2S2 H 0.0306 0.1976 0.7942 0.254 Uiso 1 1 calc R . .
H2S3 H 0.1434 0.1812 0.9008 0.254 Uiso 1 1 calc R . .

loop_
_atom_site_aniso_label
_atom_site_aniso_U_11
_atom_site_aniso_U_22
_atom_site_aniso_U_33
_atom_site_aniso_U_23
_atom_site_aniso_U_13
_atom_site_aniso_U_12
V1 0.0263(3) 0.0175(3) 0.0237(3) -0.0010(2) 0.0127(2) -0.0015(2)
S1 0.0295(4) 0.0282(4) 0.0282(4) 0.0047(3) 0.0170(4) -0.0038(3)
S2 0.0436(5) 0.0173(4) 0.0423(5) 0.0083(4) 0.0308(4) 0.0068(3)
O1 0.0298(12) 0.0217(11) 0.0251(12) -0.0006(9) 0.0163(10) -0.0025(9)
O2 0.0406(14) 0.0182(11) 0.0346(13) -0.0044(9) 0.0158(11) -0.0025(10)
O11 0.0437(15) 0.0439(15) 0.0312(13) 0.0029(11) 0.0249(12) -0.0103(11)
O12 0.0331(13) 0.0304(13) 0.0453(15) 0.0103(11) 0.0207(12) 0.0015(10)
O21 0.0399(14) 0.0345(13) 0.0402(14) 0.0151(11) 0.0230(12) 0.0138(11)
O22 0.0654(17) 0.0178(12) 0.0651(18) 0.0066(11) 0.0483(15) 0.0025(11)
N1 0.0279(15) 0.0280(15) 0.0304(15) 0.0007(12) 0.0167(13) -0.0032(11)
N2 0.0281(15) 0.0329(16) 0.0227(14) 0.0012(12) 0.0109(12) -0.0006(12)
N3 0.0288(15) 0.0341(16) 0.0352(16) 0.0100(13) 0.0168(13) 0.0028(12)
N4 0.0296(14) 0.0195(13) 0.0268(14) 0.0039(11) 0.0184(12) 0.0032(11)
N5 0.0295(15) 0.0267(15) 0.0298(15) -0.0058(12) 0.0164(13) -0.0002(11)
N6 0.0251(14) 0.0167(13) 0.0268(14) -0.0010(11) 0.0134(12) -0.0002(10)
C1 0.0252(17) 0.0248(17) 0.0239(17) 0.0051(13) 0.0128(14) 0.0043(13)
C2 0.0319(18) 0.0270(17) 0.0295(18) 0.0026(14) 0.0192(15) -0.0031(14)
C3 0.055(2) 0.039(2) 0.038(2) -0.0032(17) 0.0325(19) -0.0075(18)
C4 0.070(3) 0.037(2) 0.054(2) -0.0150(18) 0.046(2) -0.0128(19)
C5 0.055(2) 0.0243(18) 0.054(2) -0.0060(16) 0.039(2) -0.0060(16)
C6 0.0373(19) 0.0194(16) 0.0362(19) 0.0040(14) 0.0271(16) 0.0039(14)
C7 0.140(5) 0.055(3) 0.086(4) -0.033(3) 0.086(4) -0.037(3)
C8 0.038(2) 0.038(2) 0.0324(19) -0.0008(15) 0.0221(17) -0.0085(16)
C9 0.0277(17) 0.0340(18) 0.0212(17) 0.0014(14) 0.0114(14) -0.0022(14)
C10 0.043(2) 0.049(2) 0.039(2) -0.0038(18) 0.0255(19) -0.0051(18)
C11 0.061(3) 0.047(2) 0.048(2) -0.0158(19) 0.034(2) -0.010(2)
C12 0.057(3) 0.044(2) 0.048(2) -0.0129(19) 0.025(2) -0.020(2)
C13 0.035(2) 0.043(2) 0.036(2) -0.0007(17) 0.0173(17) -0.0116(16)
C14 0.0346(19) 0.0305(19) 0.043(2) 0.0096(16) 0.0203(17) 0.0032(15)
C15 0.0270(18) 0.033(2) 0.039(2) 0.0115(15) 0.0139(16) 0.0075(15)
C16 0.047(2) 0.035(2) 0.069(3) 0.0054(19) 0.033(2) 0.0081(18)
C17 0.051(3) 0.055(3) 0.063(3) 0.000(2) 0.034(2) 0.017(2)
C18 0.035(2) 0.060(3) 0.046(2) 0.017(2) 0.0235(19) 0.0148(19)
C19 0.0306(19) 0.045(2) 0.039(2) 0.0129(17) 0.0174(17) 0.0038(16)
C20 0.041(2) 0.0270(18) 0.0340(19) 0.0042(14) 0.0273(17) -0.0008(15)
C21 0.0317(18) 0.038(2) 0.0300(18) -0.0049(15) 0.0191(16) -0.0023(15)
C22 0.044(2) 0.052(2) 0.043(2) -0.0035(18) 0.0316(19) -0.0041(18)
C23 0.045(2) 0.072(3) 0.051(3) -0.016(2) 0.036(2) -0.003(2)
C24 0.038(2) 0.056(3) 0.046(2) -0.018(2) 0.0206(19) 0.0073(19)
C25 0.036(2) 0.035(2) 0.038(2) -0.0107(16) 0.0157(17) 0.0019(16)
C26 0.0331(18) 0.0218(17) 0.0360(19) -0.0015(14) 0.0201(16) -0.0057(14)
C27 0.0239(16) 0.0189(16) 0.0332(18) -0.0012(13) 0.0147(15) -0.0006(13)
C28 0.039(2) 0.0237(18) 0.038(2) -0.0080(15) 0.0129(17) -0.0108(15)
C29 0.047(2) 0.036(2) 0.0256(18) -0.0040(16) 0.0060(17) -0.0037(17)
C30 0.042(2) 0.0260(18) 0.0300(19) 0.0038(14) 0.0124(17) 0.0018(15)
C31 0.0316(18) 0.0196(16) 0.0291(18) 0.0016(13) 0.0134(15) 0.0007(13)
C100 0.055(4) 0.064(4) 0.045(4) 0.004(3) 0.024(3) -0.006(3)
O100 0.0297(13) 0.0435(14) 0.0245(12) -0.0009(10) 0.0120(10) -0.0002(10)
O1W 0.0297(13) 0.0435(14) 0.0245(12) -0.0009(10) 0.0120(10) -0.0002(10)
Cl1 0.0493(5) 0.0343(5) 0.0391(5) 0.0004(4) 0.0284(4) 0.0043(4)
O1A 0.086(2) 0.0521(19) 0.084(2) 0.0183(16) 0.060(2) 0.0276(16)
O1B 0.151(3) 0.0484(19) 0.072(2) -0.0049(16) 0.075(2) 0.011(2)
O1C 0.103(3) 0.087(3) 0.071(2) 0.0046(18) 0.064(2) -0.015(2)
O1D 0.055(2) 0.129(3) 0.086(3) 0.023(2) 0.018(2) 0.000(2)
Cl2 0.0505(6) 0.0653(7) 0.0366(5) 0.0011(5) 0.0267(5) -0.0040(5)
O2A 0.076(6) 0.114(9) 0.036(4) 0.016(5) 0.030(4) 0.044(6)
O2B 0.134(8) 0.058(5) 0.113(7) 0.012(5) 0.058(7) -0.041(5)
O2C 0.071(7) 0.173(13) 0.075(7) 0.029(7) -0.035(5) -0.034(7)
O2D 0.251(16) 0.136(9) 0.113(8) 0.041(7) 0.137(11) 0.115(10)
O2E 0.198(11) 0.077(6) 0.121(7) 0.053(5) 0.116(8) 0.052(7)
O2F 0.037(5) 0.47(3) 0.090(8) 0.087(13) 0.023(5) -0.038(10)
O2G 0.095(8) 0.111(9) 0.065(6) 0.055(6) 0.061(6) 0.062(7)
O2H 0.110(8) 0.112(8) 0.076(6) -0.030(6) 0.055(7) -0.022(6)
O3W 0.084(2) 0.0584(19) 0.0511(18) -0.0142(14) 0.0392(17) -0.0137(16)
O1S 0.076(2) 0.0497(18) 0.065(2) 0.0085(15) 0.0391(18) 0.0150(16)
C1S 0.063(3) 0.068(3) 0.071(3) -0.011(3) 0.026(3) 0.002(3)
O2S 0.141(5) 0.150(5) 0.196(6) -0.049(4) 0.086(5) -0.015(4)
C2S 0.134(7) 0.176(9) 0.225(11) -0.081(8) 0.109(8) -0.013(6)

loop_
_atom_type_symbol
_atom_type_description
_atom_type_scat_dispersion_real
_atom_type_scat_dispersion_imag
_atom_type_scat_source
C C 0.0033 0.0016 'International Tables Vol C Tables 4.2.6.8 and 6.1.1.4'
H H 0.0000 0.0000 'International Tables Vol C Tables 4.2.6.8 and 6.1.1.4'
N N 0.0061 0.0033 'International Tables Vol C Tables 4.2.6.8 and 6.1.1.4'
O O 0.0106 0.0060 'International Tables Vol C Tables 4.2.6.8 and 6.1.1.4'
S S 0.1246 0.1234 'International Tables Vol C Tables 4.2.6.8 and 6.1.1.4'
Cl Cl 0.1484 0.1585 'International Tables Vol C Tables 4.2.6.8 and 6.1.1.4'
V V 0.3005 0.5294 'International Tables Vol C Tables 4.2.6.8 and 6.1.1.4'

loop_
_geom_angle_atom_site_label_1
_geom_angle_atom_site_label_2
_geom_angle_atom_site_label_3
_geom_angle
_geom_angle_site_symmetry_1
_geom_angle_site_symmetry_3
_geom_angle_publ_flag
O2 V1 O1 106.43(10) . . ?
O2 V1 O100 102.97(11) . . ?
O1 V1 O100 88.02(9) . . ?
O2 V1 N5 97.09(11) . . ?
O1 V1 N5 156.23(10) . . ?
O100 V1 N5 83.36(10) . . ?
O2 V1 N6 93.90(10) . . ?
O1 V1 N6 88.45(9) . . ?
O100 V1 N6 163.07(10) . . ?
N5 V1 N6 93.39(10) . . ?
O2 V1 N4 162.85(11) . . ?
O1 V1 N4 85.86(8) . . ?
O100 V1 N4 89.10(9) . . ?
N5 V1 N4 71.94(9) . . ?
N6 V1 N4 74.13(9) . . ?
O12 S1 O11 118.82(14) . . ?
O12 S1 N1 106.76(14) . . ?
O11 S1 N1 106.43(14) . . ?
O12 S1 C2 111.25(14) . . ?
O11 S1 C2 105.60(14) . . ?
N1 S1 C2 107.41(14) . . ?
O21 S2 O22 118.08(15) . . ?
O21 S2 N4 105.43(13) . . ?
O22 S2 N4 109.66(14) . . ?
O21 S2 C6 110.67(15) . . ?
O22 S2 C6 109.21(15) . . ?
N4 S2 C6 102.62(13) . . ?
C1 O1 V1 129.05(19) . . ?
C8 N1 C14 118.7(3) . . ?
C8 N1 S1 119.5(2) . . ?
C14 N1 S1 115.6(2) . . ?
C9 N2 C13 122.1(3) . . ?
C9 N2 H2A 119.0 . . ?
C13 N2 H2A 119.0 . . ?
C19 N3 C15 118.2(3) . . ?
C26 N4 C20 111.6(2) . . ?
C26 N4 S2 111.4(2) . . ?
C20 N4 S2 109.99(19) . . ?
C26 N4 V1 107.93(17) . . ?
C20 N4 V1 103.20(17) . . ?
S2 N4 V1 112.52(12) . . ?
C21 N5 C25 118.0(3) . . ?
C21 N5 V1 119.7(2) . . ?
C25 N5 V1 122.0(2) . . ?
C27 N6 C31 117.6(3) . . ?
C27 N6 V1 122.0(2) . . ?
C31 N6 V1 120.0(2) . . ?
O1 C1 C6 122.3(3) . . ?
O1 C1 C2 122.1(3) . . ?
C6 C1 C2 115.6(3) . . ?
C3 C2 C1 121.5(3) . . ?
C3 C2 S1 119.2(2) . . ?
C1 C2 S1 119.3(2) . . ?
C2 C3 C4 121.7(3) . . ?
C2 C3 H3A 119.2 . . ?
C4 C3 H3A 119.2 . . ?
C5 C4 C3 117.8(3) . . ?
C5 C4 C7 121.1(3) . . ?
C3 C4 C7 121.0(3) . . ?
C4 C5 C6 120.9(3) . . ?
C4 C5 H5A 119.6 . . ?
C6 C5 H5A 119.6 . . ?
C5 C6 C1 122.5(3) . . ?
C5 C6 S2 118.6(2) . . ?
C1 C6 S2 118.5(2) . . ?
C4 C7 H7A 109.5 . . ?
C4 C7 H7B 109.5 . . ?
H7A C7 H7B 109.5 . . ?
C4 C7 H7C 109.5 . . ?
H7A C7 H7C 109.5 . . ?
H7B C7 H7C 109.5 . . ?
N1 C8 C9 113.9(3) . . ?
N1 C8 H8A 108.8 . . ?
C9 C8 H8A 108.8 . . ?
N1 C8 H8B 108.8 . . ?
C9 C8 H8B 108.8 . . ?
H8A C8 H8B 107.7 . . ?
N2 C9 C10 118.8(3) . . ?
N2 C9 C8 120.3(3) . . ?
C10 C9 C8 120.8(3) . . ?
C9 C10 C11 120.3(3) . . ?
C9 C10 H10A 119.9 . . ?
C11 C10 H10A 119.9 . . ?
C12 C11 C10 119.1(4) . . ?
C12 C11 H11A 120.4 . . ?
C10 C11 H11A 120.4 . . ?
C13 C12 C11 119.4(4) . . ?
C13 C12 H12A 120.3 . . ?
C11 C12 H12A 120.3 . . ?
N2 C13 C12 120.3(3) . . ?
N2 C13 H13A 119.8 . . ?
C12 C13 H13A 119.8 . . ?
N1 C14 C15 113.2(3) . . ?
N1 C14 H14A 108.9 . . ?
C15 C14 H14A 108.9 . . ?
N1 C14 H14B 108.9 . . ?
C15 C14 H14B 108.9 . . ?
H14A C14 H14B 107.8 . . ?
N3 C15 C16 121.8(3) . . ?
N3 C15 C14 116.5(3) . . ?
C16 C15 C14 121.6(3) . . ?
C15 C16 C17 119.1(4) . . ?
C15 C16 H16A 120.5 . . ?
C17 C16 H16A 120.5 . . ?
C18 C17 C16 119.6(4) . . ?
C18 C17 H17A 120.2 . . ?
C16 C17 H17A 120.2 . . ?
C17 C18 C19 118.0(4) . . ?
C17 C18 H18A 121.0 . . ?
C19 C18 H18A 121.0 . . ?
N3 C19 C18 123.3(4) . . ?
N3 C19 H19A 118.3 . . ?
C18 C19 H19A 118.3 . . ?
N4 C20 C21 107.9(3) . . ?
N4 C20 H20A 110.1 . . ?
C21 C20 H20A 110.1 . . ?
N4 C20 H20B 110.1 . . ?
C21 C20 H20B 110.1 . . ?
H20A C20 H20B 108.4 . . ?
N5 C21 C22 122.0(3) . . ?
N5 C21 C20 116.4(3) . . ?
C22 C21 C20 121.6(3) . . ?
C21 C22 C23 119.0(4) . . ?
C21 C22 H22A 120.5 . . ?
C23 C22 H22A 120.5 . . ?
C24 C23 C22 119.6(3) . . ?
C24 C23 H23A 120.2 . . ?
C22 C23 H23A 120.2 . . ?
C23 C24 C25 119.2(3) . . ?
C23 C24 H24A 120.4 . . ?
C25 C24 H24A 120.4 . . ?
N5 C25 C24 122.3(4) . . ?
N5 C25 H25A 118.9 . . ?
C24 C25 H25A 118.9 . . ?
N4 C26 C27 111.9(2) . . ?
N4 C26 H26A 109.2 . . ?
C27 C26 H26A 109.2 . . ?
N4 C26 H26B 109.2 . . ?
C27 C26 H26B 109.2 . . ?
H26A C26 H26B 107.9 . . ?
N6 C27 C28 122.0(3) . . ?
N6 C27 C26 116.9(3) . . ?
C28 C27 C26 121.0(3) . . ?
C29 C28 C27 120.0(3) . . ?
C29 C28 H28A 120.0 . . ?
C27 C28 H28A 120.0 . . ?
C28 C29 C30 118.7(3) . . ?
C28 C29 H29A 120.7 . . ?
C30 C29 H29A 120.7 . . ?
C31 C30 C29 118.8(3) . . ?
C31 C30 H30A 120.6 . . ?
C29 C30 H30A 120.6 . . ?
N6 C31 C30 123.0(3) . . ?
N6 C31 H31A 118.5 . . ?
C30 C31 H31A 118.5 . . ?
C100 O100 V1 131.5(3) . . ?
C100 O100 H100 98.8 . . ?
V1 O100 H100 117.4 . . ?
V1 O1W H1W 117.4 . . ?
V1 O1W H2W 124.0 . . ?
H1W O1W H2W 113.9 . . ?
H3W O2W H4W 124.4 . . ?
H5W O3W H6W 123.3 . . ?
O1C Cl1 O1A 110.99(19) . . ?
O1C Cl1 O1B 109.6(2) . . ?
O1A Cl1 O1B 108.53(19) . . ?
O1C Cl1 O1D 110.0(2) . . ?
O1A Cl1 O1D 108.8(2) . . ?
O1B Cl1 O1D 108.9(2) . . ?
O2C Cl2 O2B 111.7(5) . . ?
O2C Cl2 O2A 112.5(6) . . ?
O2B Cl2 O2A 113.9(5) . . ?
O2C Cl2 O2D 108.8(6) . . ?
O2B Cl2 O2D 103.7(5) . . ?
O2A Cl2 O2D 105.4(5) . . ?
O2F Cl2 O2G 113.0(5) . . ?
O2F Cl2 O2H 111.6(6) . . ?
O2G Cl2 O2H 107.5(5) . . ?
O2F Cl2 O2E 112.5(6) . . ?
O2G Cl2 O2E 108.0(5) . . ?
O2H Cl2 O2E 103.8(5) . . ?
C1S O1S H1S 107.2 . . ?
O1S C1S H1S1 109.5 . . ?
O1S C1S H1S2 109.5 . . ?
H1S1 C1S H1S2 109.5 . . ?
O1S C1S H1S3 109.5 . . ?
H1S1 C1S H1S3 109.5 . . ?
H1S2 C1S H1S3 109.5 . . ?
C2S O2S H2S 122.0 . . ?
O2S C2S H2S1 109.5 . . ?
O2S C2S H2S2 109.5 . . ?
H2S1 C2S H2S2 109.5 . . ?
O2S C2S H2S3 109.5 . . ?
H2S1 C2S H2S3 109.5 . . ?
H2S2 C2S H2S3 109.5 . . ?

loop_
_geom_bond_atom_site_label_1
_geom_bond_atom_site_label_2
_geom_bond_distance
_geom_bond_site_symmetry_2
_geom_bond_publ_flag
V1 O2 1.584(2) . ?
V1 O1 1.939(2) . ?
V1 O100 2.007(2) . ?
V1 N5 2.112(3) . ?
V1 N6 2.125(3) . ?
V1 N4 2.404(2) . ?
S1 O12 1.429(2) . ?
S1 O11 1.431(2) . ?
S1 N1 1.635(3) . ?
S1 C2 1.772(3) . ?
S2 O21 1.428(3) . ?
S2 O22 1.429(2) . ?
S2 N4 1.709(3) . ?
S2 C6 1.748(3) . ?
O1 C1 1.318(4) . ?
N1 C8 1.468(4) . ?
N1 C14 1.487(4) . ?
N2 C9 1.335(4) . ?
N2 C13 1.346(4) . ?
N2 H2A 0.880 . ?
N3 C19 1.336(4) . ?
N3 C15 1.343(4) . ?
N4 C26 1.492(4) . ?
N4 C20 1.496(4) . ?
N5 C21 1.351(4) . ?
N5 C25 1.355(4) . ?
N6 C27 1.345(4) . ?
N6 C31 1.351(4) . ?
C1 C6 1.404(4) . ?
C1 C2 1.407(4) . ?
C2 C3 1.385(5) . ?
C3 C4 1.392(5) . ?
C3 H3A 0.950 . ?
C4 C5 1.373(5) . ?
C4 C7 1.510(5) . ?
C5 C6 1.393(5) . ?
C5 H5A 0.950 . ?
C7 H7A 0.980 . ?
C7 H7B 0.980 . ?
C7 H7C 0.980 . ?
C8 C9 1.510(4) . ?
C8 H8A 0.990 . ?
C8 H8B 0.990 . ?
C9 C10 1.370(5) . ?
C10 C11 1.382(5) . ?
C10 H10A 0.950 . ?
C11 C12 1.372(6) . ?
C11 H11A 0.950 . ?
C12 C13 1.357(5) . ?
C12 H12A 0.950 . ?
C13 H13A 0.950 . ?
C14 C15 1.503(5) . ?
C14 H14A 0.990 . ?
C14 H14B 0.990 . ?
C15 C16 1.375(5) . ?
C16 C17 1.382(6) . ?
C16 H16A 0.950 . ?
C17 C18 1.371(6) . ?
C17 H17A 0.950 . ?
C18 C19 1.378(5) . ?
C18 H18A 0.950 . ?
C19 H19A 0.950 . ?
C20 C21 1.499(5) . ?
C20 H20A 0.990 . ?
C20 H20B 0.990 . ?
C21 C22 1.377(5) . ?
C22 C23 1.380(5) . ?
C22 H22A 0.950 . ?
C23 C24 1.367(6) . ?
C23 H23A 0.950 . ?
C24 C25 1.372(5) . ?
C24 H24A 0.950 . ?
C25 H25A 0.950 . ?
C26 C27 1.500(4) . ?
C26 H26A 0.990 . ?
C26 H26B 0.990 . ?
C27 C28 1.374(5) . ?
C28 C29 1.369(5) . ?
C28 H28A 0.950 . ?
C29 C30 1.383(5) . ?
C29 H29A 0.950 . ?
C30 C31 1.368(5) . ?
C30 H30A 0.950 . ?
C31 H31A 0.950 . ?
C100 O100 1.455(6) . ?
C100 H103 0.980 . ?
C100 H102 0.980 . ?
C100 H101 0.980 . ?
O100 H100 0.850 . ?
O1W H1W 0.850 . ?
O1W H2W 0.850 . ?
O2W H3W 0.850 . ?
O2W H4W 0.850 . ?
O3W H5W 0.850 . ?
O3W H6W 0.850 . ?
Cl1 O1A 1.416(3) . ?
Cl1 O1B 1.420(3) . ?
Cl1 O1C 1.411(3) . ?
Cl1 O1D 1.422(3) . ?
Cl2 O2A 1.391(6) . ?
Cl2 O2B 1.388(5) . ?
Cl2 O2C 1.376(6) . ?
Cl2 O2D 1.464(6) . ?
Cl2 O2E 1.448(6) . ?
Cl2 O2F 1.363(6) . ?
Cl2 O2G 1.407(6) . ?
Cl2 O2H 1.410(6) . ?
O1S C1S 1.405(6) . ?
O1S H1S 0.850 . ?
C1S H1S1 0.980 . ?
C1S H1S2 0.980 . ?
C1S H1S3 0.980 . ?
O2S C2S 1.463(9) . ?
O2S H2S 0.850 . ?
C2S H2S1 0.980 . ?
C2S H2S2 0.980 . ?
C2S H2S3 0.980 . ?

loop_
_geom_hbond_atom_site_label_D
_geom_hbond_atom_site_label_H
_geom_hbond_atom_site_label_A
_geom_hbond_distance_DH
_geom_hbond_distance_HA
_geom_hbond_distance_DA
_geom_hbond_angle_DHA
_geom_hbond_site_symmetry_A
O1S H1S O1B 0.85 1.98 2.832(4) 179.8 .
O2S H2S O1D 0.85 1.88 2.729(7) 179.5 1_455
O3W H5W O2C 0.85 2.10 2.955(11) 179.5 .
O3W H6W O1S 0.85 1.87 2.715(4) 179.1 1_554
O2W H4W O2B 0.85 1.94 2.789(15) 179.2 3_655
O2W H3W O1C 0.85 2.66 3.505(12) 179.8 1_554
O1W H1W O3W 0.85 1.73 2.570(4) 171.0 .
O1W H2W O2W 0.85 1.84 2.692(12) 179.2 .
O100 H100 O3W 0.85 1.73 2.570(4) 171.0 .
N2 H2A N3 0.88 1.87 2.740(4) 171.7 .

loop_
_geom_torsion_atom_site_label_1
_geom_torsion_atom_site_label_2
_geom_torsion_atom_site_label_3
_geom_torsion_atom_site_label_4
_geom_torsion
_geom_torsion_site_symmetry_1
_geom_torsion_site_symmetry_2
_geom_torsion_site_symmetry_3
_geom_torsion_site_symmetry_4
_geom_torsion_publ_flag
O2 V1 O1 C1 121.9(2) . . . . ?
O100 V1 O1 C1 -135.1(2) . . . . ?
N5 V1 O1 C1 -66.6(4) . . . . ?
N6 V1 O1 C1 28.3(2) . . . . ?
N4 V1 O1 C1 -45.9(2) . . . . ?
O12 S1 N1 C8 -24.0(3) . . . . ?
O11 S1 N1 C8 -151.9(2) . . . . ?
C2 S1 N1 C8 95.4(3) . . . . ?
O12 S1 N1 C14 -176.1(2) . . . . ?
O11 S1 N1 C14 56.1(2) . . . . ?
C2 S1 N1 C14 -56.6(2) . . . . ?
O21 S2 N4 C26 178.14(19) . . . . ?
O22 S2 N4 C26 50.0(2) . . . . ?
C6 S2 N4 C26 -65.9(2) . . . . ?
O21 S2 N4 C20 53.9(2) . . . . ?
O22 S2 N4 C20 -74.2(2) . . . . ?
C6 S2 N4 C20 169.8(2) . . . . ?
O21 S2 N4 V1 -60.52(15) . . . . ?
O22 S2 N4 V1 171.37(14) . . . . ?
C6 S2 N4 V1 55.39(16) . . . . ?
O2 V1 N4 C26 -28.9(4) . . . . ?
O1 V1 N4 C26 107.71(19) . . . . ?
O100 V1 N4 C26 -164.21(19) . . . . ?
N5 V1 N4 C26 -80.90(19) . . . . ?
N6 V1 N4 C26 18.15(18) . . . . ?
O2 V1 N4 C20 89.3(4) . . . . ?
O1 V1 N4 C20 -134.07(19) . . . . ?
O100 V1 N4 C20 -45.99(19) . . . . ?
N5 V1 N4 C20 37.32(18) . . . . ?
N6 V1 N4 C20 136.4(2) . . . . ?
O2 V1 N4 S2 -152.2(3) . . . . ?
O1 V1 N4 S2 -15.56(13) . . . . ?
O100 V1 N4 S2 72.52(14) . . . . ?
N5 V1 N4 S2 155.83(16) . . . . ?
N6 V1 N4 S2 -105.12(14) . . . . ?
O2 V1 N5 C21 169.4(2) . . . . ?
O1 V1 N5 C21 -2.4(4) . . . . ?
O100 V1 N5 C21 67.0(2) . . . . ?
N6 V1 N5 C21 -96.3(2) . . . . ?
N4 V1 N5 C21 -24.2(2) . . . . ?
O2 V1 N5 C25 -4.0(3) . . . . ?
O1 V1 N5 C25 -175.8(2) . . . . ?
O100 V1 N5 C25 -106.4(3) . . . . ?
N6 V1 N5 C25 90.3(3) . . . . ?
N4 V1 N5 C25 162.4(3) . . . . ?
O2 V1 N6 C27 162.6(2) . . . . ?
O1 V1 N6 C27 -91.1(2) . . . . ?
O100 V1 N6 C27 -13.1(5) . . . . ?
N5 V1 N6 C27 65.2(2) . . . . ?
N4 V1 N6 C27 -4.9(2) . . . . ?
O2 V1 N6 C31 -25.0(2) . . . . ?
O1 V1 N6 C31 81.4(2) . . . . ?
O100 V1 N6 C31 159.4(3) . . . . ?
N5 V1 N6 C31 -122.3(2) . . . . ?
N4 V1 N6 C31 167.5(2) . . . . ?
V1 O1 C1 C6 58.1(4) . . . . ?
V1 O1 C1 C2 -123.0(3) . . . . ?
O1 C1 C2 C3 -178.4(3) . . . . ?
C6 C1 C2 C3 0.5(5) . . . . ?
O1 C1 C2 S1 -0.8(4) . . . . ?
C6 C1 C2 S1 178.2(2) . . . . ?
O12 S1 C2 C3 -124.0(3) . . . . ?
O11 S1 C2 C3 6.2(3) . . . . ?
N1 S1 C2 C3 119.5(3) . . . . ?
O12 S1 C2 C1 58.3(3) . . . . ?
O11 S1 C2 C1 -171.5(3) . . . . ?
N1 S1 C2 C1 -58.2(3) . . . . ?
C1 C2 C3 C4 -2.0(6) . . . . ?
S1 C2 C3 C4 -179.6(3) . . . . ?
C2 C3 C4 C5 1.9(6) . . . . ?
C2 C3 C4 C7 178.8(4) . . . . ?
C3 C4 C5 C6 -0.6(6) . . . . ?
C7 C4 C5 C6 -177.4(4) . . . . ?
C4 C5 C6 C1 -0.8(6) . . . . ?
C4 C5 C6 S2 171.2(3) . . . . ?
O1 C1 C6 C5 179.7(3) . . . . ?
C2 C1 C6 C5 0.8(5) . . . . ?
O1 C1 C6 S2 7.7(4) . . . . ?
C2 C1 C6 S2 -171.2(2) . . . . ?
O21 S2 C6 C5 -121.5(3) . . . . ?
O22 S2 C6 C5 10.1(3) . . . . ?
N4 S2 C6 C5 126.4(3) . . . . ?
O21 S2 C6 C1 50.8(3) . . . . ?
O22 S2 C6 C1 -177.5(2) . . . . ?
N4 S2 C6 C1 -61.2(3) . . . . ?
C14 N1 C8 C9 -95.6(3) . . . . ?
S1 N1 C8 C9 113.2(3) . . . . ?
C13 N2 C9 C10 -0.1(5) . . . . ?
C13 N2 C9 C8 178.0(3) . . . . ?
N1 C8 C9 N2 20.2(4) . . . . ?
N1 C8 C9 C10 -161.7(3) . . . . ?
N2 C9 C10 C11 -0.2(5) . . . . ?
C8 C9 C10 C11 -178.3(3) . . . . ?
C9 C10 C11 C12 0.3(6) . . . . ?
C10 C11 C12 C13 0.0(6) . . . . ?
C9 N2 C13 C12 0.4(5) . . . . ?
C11 C12 C13 N2 -0.3(6) . . . . ?
C8 N1 C14 C15 123.5(3) . . . . ?
S1 N1 C14 C15 -84.2(3) . . . . ?
C19 N3 C15 C16 0.7(5) . . . . ?
C19 N3 C15 C14 -176.8(3) . . . . ?
N1 C14 C15 N3 -46.3(4) . . . . ?
N1 C14 C15 C16 136.2(4) . . . . ?
N3 C15 C16 C17 -1.1(6) . . . . ?
C14 C15 C16 C17 176.3(3) . . . . ?
C15 C16 C17 C18 0.9(6) . . . . ?
C16 C17 C18 C19 -0.4(6) . . . . ?
C15 N3 C19 C18 -0.2(5) . . . . ?
C17 C18 C19 N3 0.0(6) . . . . ?
C26 N4 C20 C21 70.0(3) . . . . ?
S2 N4 C20 C21 -165.9(2) . . . . ?
V1 N4 C20 C21 -45.7(3) . . . . ?
C25 N5 C21 C22 -0.2(5) . . . . ?
V1 N5 C21 C22 -173.9(3) . . . . ?
C25 N5 C21 C20 178.7(3) . . . . ?
V1 N5 C21 C20 5.0(4) . . . . ?
N4 C20 C21 N5 31.3(4) . . . . ?
N4 C20 C21 C22 -149.8(3) . . . . ?
N5 C21 C22 C23 1.0(5) . . . . ?
C20 C21 C22 C23 -177.9(3) . . . . ?
C21 C22 C23 C24 -0.8(6) . . . . ?
C22 C23 C24 C25 -0.1(6) . . . . ?
C21 N5 C25 C24 -0.6(5) . . . . ?
V1 N5 C25 C24 172.9(3) . . . . ?
C23 C24 C25 N5 0.8(6) . . . . ?
C20 N4 C26 C27 -141.0(3) . . . . ?
S2 N4 C26 C27 95.7(3) . . . . ?
V1 N4 C26 C27 -28.3(3) . . . . ?
C31 N6 C27 C28 0.2(4) . . . . ?
V1 N6 C27 C28 172.8(2) . . . . ?
C31 N6 C27 C26 177.3(3) . . . . ?
V1 N6 C27 C26 -10.1(4) . . . . ?
N4 C26 C27 N6 27.0(4) . . . . ?
N4 C26 C27 C28 -155.9(3) . . . . ?
N6 C27 C28 C29 0.2(5) . . . . ?
C26 C27 C28 C29 -176.7(3) . . . . ?
C27 C28 C29 C30 -0.5(6) . . . . ?
C28 C29 C30 C31 0.3(5) . . . . ?
C27 N6 C31 C30 -0.4(5) . . . . ?
V1 N6 C31 C30 -173.2(3) . . . . ?
C29 C30 C31 N6 0.1(5) . . . . ?
O2 V1 O100 C100 86.8(4) . . . . ?
O1 V1 O100 C100 -19.6(4) . . . . ?
N5 V1 O100 C100 -177.4(4) . . . . ?
N6 V1 O100 C100 -97.7(5) . . . . ?
N4 V1 O100 C100 -105.5(4) . . . . ?
